data_4327462
loop_
_publ_author_name
'Dipesh Ghosh'
'Suman Mukhopadhyay'
'Satyabrata Samanta'
'Ki-Young Choi'
'Akira Endo'
'Muktimoy Chaudhury'

_publ_contact_author_address
; Department of Inorganic Chemistry
  Indian Association for the Cultivation of Science
  Kolkata 700 032
  India
;
_publ_contact_author_email icmc@mahendra.iacs.res.in
_publ_contact_author_name 'Dr Muktimoy Chaudhury'
_publ_section_title
;
 Mixed-Spin Binuclear Nickel(II) Complexes in Unsymmetrical Ligand
 Environments and Related Mononuclear Compounds: Electronic and Molecular
 Structures in Solution and in the Solid State
;
_journal_name_full 'Inorganic Chemistry'
_journal_page_first 7189
_journal_page_last 7199
_journal_paper_doi 10.1021/ic034314+
_journal_volume 42
_journal_year 2003
_chemical_formula_sum 'C18 H25 Cl N6 Ni O4 S2'
_chemical_formula_weight 547.72
_chemical_name_systematic
; 
 ? 
;
_space_group_IT_number 2
_symmetry_cell_setting triclinic
_symmetry_space_group_name_Hall '-P 1'
_symmetry_space_group_name_H-M 'P -1'
_atom_sites_solution_hydrogens geom
_atom_sites_solution_primary direct
_atom_sites_solution_secondary difmap
_audit_creation_method SHELXL-97
_cell_angle_alpha 106.324(9)
_cell_angle_beta 102.031(7)
_cell_angle_gamma 98.174(11)
_cell_formula_units_Z 2
_cell_length_a 8.6381(10)
_cell_length_b 9.6750(12)
_cell_length_c 15.0295(14)
_cell_measurement_reflns_used 93
_cell_measurement_temperature 293(2)
_cell_measurement_theta_max 13.59
_cell_measurement_theta_min 2.20
_cell_volume 1151.7(2)
_computing_cell_refinement 'Bruker XSCANS'
_computing_data_collection 'Bruker XSCANS'
_computing_data_reduction 'Bruker SHELXTL'
_computing_molecular_graphics 'Bruker SHELXTL'
_computing_publication_material 'Bruker SHELXTL'
_computing_structure_refinement 'SHELXL-97 (Sheldrick, 1997)'
_computing_structure_solution 'SHELXS-97 (Sheldrick, 1990)'
_diffrn_ambient_temperature 293(2)
_diffrn_measured_fraction_theta_full 0.982
_diffrn_measured_fraction_theta_max 0.982
_diffrn_measurement_device_type 'Bruker P4'
_diffrn_measurement_method '2\q/\w scans'
_diffrn_radiation_monochromator graphite
_diffrn_radiation_source 'fine-focus sealed tube'
_diffrn_radiation_type MoK\a
_diffrn_radiation_wavelength 0.71073
_diffrn_reflns_av_R_equivalents 0.0174
_diffrn_reflns_av_sigmaI/netI 0.0360
_diffrn_reflns_limit_h_max 11
_diffrn_reflns_limit_h_min 0
_diffrn_reflns_limit_k_max 11
_diffrn_reflns_limit_k_min -11
_diffrn_reflns_limit_l_max 19
_diffrn_reflns_limit_l_min -19
_diffrn_reflns_number 5538
_diffrn_reflns_theta_full 27.50
_diffrn_reflns_theta_max 27.50
_diffrn_reflns_theta_min 2.25
_diffrn_standards_interval_count 97
_diffrn_standards_number 3
_exptl_absorpt_coefficient_mu 1.178
_exptl_absorpt_correction_T_max 0.9035
_exptl_absorpt_correction_T_min 0.6663
_exptl_absorpt_correction_type SHELXA
_exptl_crystal_colour brown
_exptl_crystal_density_diffrn 1.579
_exptl_crystal_description irregular_plate
_exptl_crystal_F_000 568
_exptl_crystal_size_max 0.23
_exptl_crystal_size_mid 0.85
_exptl_crystal_size_min 0.35
_refine_diff_density_max 0.473
_refine_diff_density_min -0.429
_refine_diff_density_rms 0.056
_refine_ls_extinction_coef 0.0059(12)
_refine_ls_extinction_expression Fc^*^=kFc[1+0.001xFc^2^\l^3^/sin(2\q)]^-1/4^
_refine_ls_extinction_method SHELXL
_refine_ls_goodness_of_fit_ref 1.023
_refine_ls_hydrogen_treatment mixed
_refine_ls_matrix_type full
_refine_ls_number_parameters 321
_refine_ls_number_reflns 5196
_refine_ls_number_restraints 19
_refine_ls_restrained_S_all 1.049
_refine_ls_R_factor_all 0.0536
_refine_ls_R_factor_gt 0.0401
_refine_ls_shift/su_max 0.057
_refine_ls_shift/su_mean 0.003
_refine_ls_structure_factor_coef Fsqd
_refine_ls_weighting_details 'calc w=1/[\s^2^(Fo^2^)+(0.0465P)^2^+0.5842P] where P=(Fo^2^+2Fc^2^)/3'
_refine_ls_weighting_scheme calc
_refine_ls_wR_factor_gt 0.0968
_refine_ls_wR_factor_ref 0.1038
_reflns_number_gt 4192
_reflns_number_total 5196
_reflns_threshold_expression >2sigma(I)
_cod_data_source_file ic0343142Bsi20030904_035218_1.cif
_cod_data_source_block compound1
_cod_database_code 4327462

loop_
_symmetry_equiv_pos_as_xyz
'x, y, z'
'-x, -y, -z'

loop_
_atom_site_label
_atom_site_type_symbol
_atom_site_fract_x
_atom_site_fract_y
_atom_site_fract_z
_atom_site_U_iso_or_equiv
_atom_site_adp_type
_atom_site_occupancy
_atom_site_symmetry_multiplicity
_atom_site_calc_flag
_atom_site_refinement_flags
_atom_site_disorder_assembly
_atom_site_disorder_group
Ni Ni 1.05799(4) 0.49854(3) 0.30386(2) 0.03646(10) Uani 1 1 d . . .
Cl Cl 0.59142(9) 0.84100(9) 0.20115(6) 0.0600(2) Uani 1 1 d D . .
S1 S 1.07122(9) 0.35990(7) 0.39170(5) 0.04687(17) Uani 1 1 d . . .
S2 S 1.25372(11) 0.34941(9) 0.58066(5) 0.0600(2) Uani 1 1 d . . .
O1 O 0.4635(3) 0.9098(3) 0.1805(2) 0.1010(10) Uani 1 1 d D A .
O2 O 0.6656(6) 0.8261(6) 0.1245(3) 0.083(2) Uani 0.551(9) 1 d PD A 1
O3 O 0.7086(6) 0.9290(7) 0.2836(3) 0.113(3) Uani 0.551(9) 1 d PD A 1
O4 O 0.5405(6) 0.7038(5) 0.2054(6) 0.139(4) Uani 0.551(9) 1 d PD A 1
O2A O 0.6093(12) 0.7483(12) 0.1175(4) 0.312(12) Uani 0.449(9) 1 d PD A 2
O3A O 0.7340(6) 0.9401(8) 0.2530(7) 0.180(7) Uani 0.449(9) 1 d PD A 2
O4A O 0.5497(9) 0.7555(10) 0.2576(7) 0.232(8) Uani 0.449(9) 1 d PD A 2
N1 N 1.2061(3) 0.6645(2) 0.38883(15) 0.0393(5) Uani 1 1 d . . .
N2 N 1.0342(3) 0.6068(2) 0.20961(15) 0.0389(5) Uani 1 1 d . . .
N3 N 0.8921(3) 0.3513(3) 0.20825(16) 0.0453(5) Uani 1 1 d . . .
N4 N 0.8165(3) 0.4012(3) 0.13852(16) 0.0479(6) Uani 1 1 d . . .
N5 N 1.1807(3) 0.4378(3) 0.12284(15) 0.0459(5) Uani 1 1 d . . .
N6 N 1.0852(3) 0.3299(3) 0.04479(17) 0.0554(6) Uani 1 1 d . . .
C1 C 1.1257(5) 0.1714(4) 0.5218(2) 0.0681(9) Uani 1 1 d . . .
H1A H 1.1428 0.1108 0.5622 0.102 Uiso 1 1 calc R . .
H1B H 1.1507 0.1272 0.4623 0.102 Uiso 1 1 calc R . .
H1C H 1.0146 0.1803 0.5092 0.102 Uiso 1 1 calc R . .
C2 C 1.2172(3) 0.4452(3) 0.49743(18) 0.0425(6) Uani 1 1 d . . .
C3 C 1.3096(3) 0.5829(3) 0.52522(18) 0.0426(6) Uani 1 1 d . . .
C4 C 1.4351(4) 0.6530(4) 0.6214(2) 0.0609(8) Uani 1 1 d . . .
H4A H 1.3831 0.6716 0.6737 0.073 Uiso 1 1 calc R . .
H4B H 1.5097 0.5893 0.6312 0.073 Uiso 1 1 calc R . .
C5 C 1.5236(4) 0.7968(4) 0.6162(2) 0.0677(9) Uani 1 1 d . . .
H5A H 1.5378 0.8761 0.6756 0.081 Uiso 1 1 calc R . .
H5B H 1.6295 0.7876 0.6062 0.081 Uiso 1 1 calc R . .
C6 C 1.4203(4) 0.8288(3) 0.5325(2) 0.0544(7) Uani 1 1 d . . .
H6A H 1.3635 0.9056 0.5554 0.065 Uiso 1 1 calc R . .
H6B H 1.4870 0.8603 0.4943 0.065 Uiso 1 1 calc R . .
C7 C 1.3015(3) 0.6853(3) 0.47407(18) 0.0400(6) Uani 1 1 d . . .
C8 C 1.2187(4) 0.7898(3) 0.3508(2) 0.0482(7) Uani 1 1 d . . .
H8A H 1.3137 0.7970 0.3260 0.058 Uiso 1 1 calc R . .
H8B H 1.2298 0.8811 0.4018 0.058 Uiso 1 1 calc R . .
C9 C 1.0674(3) 0.7657(3) 0.27115(19) 0.0440(6) Uani 1 1 d . . .
H9A H 0.9776 0.7783 0.3010 0.053 Uiso 1 1 calc R . .
C10 C 1.0800(4) 0.8778(3) 0.2174(2) 0.0562(7) Uani 1 1 d . . .
H10A H 1.0906 0.9749 0.2608 0.084 Uiso 1 1 calc R . .
H10B H 0.9841 0.8544 0.1657 0.084 Uiso 1 1 calc R . .
H10C H 1.1731 0.8744 0.1921 0.084 Uiso 1 1 calc R . .
C11 C 0.8627(3) 0.5568(3) 0.1522(2) 0.0492(7) Uani 1 1 d . . .
H11A H 0.7943 0.6106 0.1860 0.059 Uiso 1 1 calc R . .
H11B H 0.8515 0.5735 0.0907 0.059 Uiso 1 1 calc R . .
C12 C 0.7036(4) 0.2924(4) 0.0709(3) 0.0686(9) Uani 1 1 d . . .
H12A H 0.6360 0.3002 0.0164 0.082 Uiso 1 1 calc R . .
C13 C 0.7058(4) 0.1681(4) 0.0962(3) 0.0749(11) Uani 1 1 d . . .
H13A H 0.6408 0.0749 0.0626 0.090 Uiso 1 1 calc R . .
C14 C 0.8240(4) 0.2085(3) 0.1817(2) 0.0602(8) Uani 1 1 d . . .
H14A H 0.8520 0.1452 0.2159 0.072 Uiso 1 1 calc R . .
C15 C 1.1503(3) 0.5840(3) 0.14729(19) 0.0451(6) Uani 1 1 d . . .
H15A H 1.1067 0.6046 0.0886 0.054 Uiso 1 1 calc R . .
H15B H 1.2523 0.6540 0.1806 0.054 Uiso 1 1 calc R . .
C16 C 1.2969(4) 0.3888(4) 0.1734(2) 0.0652(9) Uani 1 1 d . . .
H16A H 1.3762 0.4445 0.2292 0.078 Uiso 1 1 calc R . .
C17 C 1.2752(5) 0.2435(5) 0.1270(3) 0.0803(11) Uani 1 1 d . . .
H17A H 1.3356 0.1784 0.1442 0.096 Uiso 1 1 calc R . .
C18 C 1.1447(5) 0.2119(4) 0.0486(3) 0.0702(10) Uani 1 1 d . . .
H18A H 1.1031 0.1186 0.0035 0.084 Uiso 1 1 calc R . .

loop_
_atom_site_aniso_label
_atom_site_aniso_U_11
_atom_site_aniso_U_22
_atom_site_aniso_U_33
_atom_site_aniso_U_23
_atom_site_aniso_U_13
_atom_site_aniso_U_12
Ni 0.03894(18) 0.03799(17) 0.03091(16) 0.01271(12) 0.00430(12) 0.00719(13)
Cl 0.0480(4) 0.0731(5) 0.0664(5) 0.0290(4) 0.0159(3) 0.0218(4)
S1 0.0560(4) 0.0431(3) 0.0401(3) 0.0185(3) 0.0051(3) 0.0069(3)
S2 0.0835(6) 0.0637(5) 0.0427(4) 0.0298(3) 0.0140(4) 0.0247(4)
O1 0.0675(17) 0.109(2) 0.129(3) 0.034(2) 0.0143(17) 0.0502(16)
O2 0.085(4) 0.105(4) 0.084(4) 0.040(3) 0.054(3) 0.035(3)
O3 0.112(6) 0.155(7) 0.047(3) 0.021(4) -0.010(3) 0.021(5)
O4 0.075(4) 0.096(4) 0.298(12) 0.124(6) 0.073(6) 0.025(3)
O2A 0.368(19) 0.44(2) 0.092(8) -0.041(11) -0.033(10) 0.355(18)
O3A 0.037(4) 0.200(11) 0.325(19) 0.183(12) -0.003(6) -0.028(5)
O4A 0.105(8) 0.403(18) 0.240(12) 0.282(13) -0.035(8) -0.032(10)
N1 0.0443(12) 0.0365(11) 0.0361(11) 0.0127(9) 0.0058(9) 0.0104(9)
N2 0.0370(11) 0.0448(11) 0.0353(10) 0.0155(9) 0.0059(8) 0.0096(9)
N3 0.0422(12) 0.0490(13) 0.0407(12) 0.0159(10) 0.0027(9) 0.0055(10)
N4 0.0372(12) 0.0595(14) 0.0419(12) 0.0192(11) -0.0010(9) 0.0048(10)
N5 0.0474(13) 0.0572(13) 0.0370(11) 0.0177(10) 0.0095(10) 0.0202(11)
N6 0.0686(16) 0.0561(14) 0.0419(13) 0.0167(11) 0.0099(11) 0.0195(12)
C1 0.102(3) 0.0608(19) 0.0612(19) 0.0360(16) 0.0338(19) 0.0276(18)
C2 0.0520(15) 0.0485(14) 0.0332(12) 0.0173(11) 0.0130(11) 0.0193(12)
C3 0.0472(14) 0.0489(14) 0.0303(12) 0.0116(10) 0.0049(10) 0.0162(12)
C4 0.065(2) 0.072(2) 0.0350(14) 0.0140(14) -0.0031(13) 0.0123(16)
C5 0.068(2) 0.064(2) 0.0506(18) 0.0061(15) -0.0093(15) 0.0124(17)
C6 0.0555(17) 0.0461(15) 0.0470(16) 0.0043(12) -0.0010(13) 0.0082(13)
C7 0.0416(13) 0.0406(13) 0.0333(12) 0.0062(10) 0.0060(10) 0.0119(11)
C8 0.0585(17) 0.0377(13) 0.0426(14) 0.0137(11) 0.0026(12) 0.0066(12)
C9 0.0490(15) 0.0421(14) 0.0437(14) 0.0164(11) 0.0103(12) 0.0161(12)
C10 0.0610(18) 0.0537(16) 0.0632(18) 0.0323(14) 0.0122(15) 0.0194(14)
C11 0.0404(14) 0.0634(17) 0.0476(15) 0.0289(13) 0.0032(12) 0.0128(13)
C12 0.0454(17) 0.082(2) 0.060(2) 0.0191(18) -0.0099(15) -0.0027(16)
C13 0.058(2) 0.065(2) 0.072(2) 0.0114(18) -0.0117(17) -0.0145(17)
C14 0.0568(18) 0.0501(17) 0.0621(19) 0.0174(14) 0.0013(15) -0.0023(14)
C15 0.0461(14) 0.0526(15) 0.0395(13) 0.0184(11) 0.0117(11) 0.0111(12)
C16 0.063(2) 0.087(2) 0.0552(18) 0.0317(17) 0.0084(15) 0.0393(18)
C17 0.102(3) 0.097(3) 0.074(2) 0.048(2) 0.035(2) 0.065(2)
C18 0.099(3) 0.062(2) 0.063(2) 0.0261(16) 0.031(2) 0.0311(19)

loop_
_atom_type_symbol
_atom_type_description
_atom_type_scat_dispersion_real
_atom_type_scat_dispersion_imag
_atom_type_scat_source
C C 0.0033 0.0016 'International Tables Vol C Tables 4.2.6.8 and 6.1.1.4'
H H 0.0000 0.0000 'International Tables Vol C Tables 4.2.6.8 and 6.1.1.4'
N N 0.0061 0.0033 'International Tables Vol C Tables 4.2.6.8 and 6.1.1.4'
O O 0.0106 0.0060 'International Tables Vol C Tables 4.2.6.8 and 6.1.1.4'
S S 0.1246 0.1234 'International Tables Vol C Tables 4.2.6.8 and 6.1.1.4'
Cl Cl 0.1484 0.1585 'International Tables Vol C Tables 4.2.6.8 and 6.1.1.4'
Ni Ni 0.3393 1.1124 'International Tables Vol C Tables 4.2.6.8 and 6.1.1.4'

loop_
_geom_angle_atom_site_label_1
_geom_angle_atom_site_label_2
_geom_angle_atom_site_label_3
_geom_angle
N1 Ni N3 170.54(9)
N1 Ni N2 87.47(9)
N3 Ni N2 84.13(9)
N1 Ni S1 98.77(7)
N3 Ni S1 89.79(7)
N2 Ni S1 173.47(6)
O4 Cl O3A 127.7(5)
O4 Cl O2A 76.2(6)
O3A Cl O2A 111.1(4)
O4 Cl O3 111.9(3)
O3A Cl O3 24.2(5)
O2A Cl O3 129.6(5)
O4 Cl O1 112.5(2)
O3A Cl O1 112.5(3)
O2A Cl O1 110.0(3)
O3 Cl O1 111.4(3)
O4 Cl O4A 32.9(5)
O3A Cl O4A 107.8(3)
O2A Cl O4A 108.4(4)
O3 Cl O4A 85.8(5)
O1 Cl O4A 106.9(3)
O4 Cl O2 107.9(3)
O3A Cl O2 83.4(5)
O2A Cl O2 33.4(6)
O3 Cl O2 106.4(3)
O1 Cl O2 106.2(2)
O4A Cl O2 137.1(5)
C2 S1 Ni 110.41(10)
C2 S2 C1 104.69(15)
C7 N1 C8 116.9(2)
C7 N1 Ni 130.39(18)
C8 N1 Ni 112.71(16)
C11 N2 C9 110.6(2)
C11 N2 C15 112.0(2)
C9 N2 C15 110.7(2)
C11 N2 Ni 106.10(16)
C9 N2 Ni 103.74(15)
C15 N2 Ni 113.25(16)
C14 N3 N4 105.6(2)
C14 N3 Ni 141.6(2)
N4 N3 Ni 112.67(17)
C12 N4 N3 110.7(3)
C12 N4 C11 132.2(3)
N3 N4 C11 117.0(2)
N6 N5 C16 112.2(3)
N6 N5 C15 120.9(2)
C16 N5 C15 126.8(3)
C18 N6 N5 103.6(3)
S2 C1 H1A 109.5
S2 C1 H1B 109.5
H1A C1 H1B 109.5
S2 C1 H1C 109.5
H1A C1 H1C 109.5
H1B C1 H1C 109.5
C3 C2 S1 126.3(2)
C3 C2 S2 115.1(2)
S1 C2 S2 118.60(16)
C2 C3 C7 126.9(2)
C2 C3 C4 123.4(3)
C7 C3 C4 109.6(2)
C5 C4 C3 105.3(3)
C5 C4 H4A 110.7
C3 C4 H4A 110.7
C5 C4 H4B 110.7
C3 C4 H4B 110.7
H4A C4 H4B 108.8
C6 C5 C4 107.0(3)
C6 C5 H5A 110.3
C4 C5 H5A 110.3
C6 C5 H5B 110.3
C4 C5 H5B 110.3
H5A C5 H5B 108.6
C7 C6 C5 105.5(3)
C7 C6 H6A 110.6
C5 C6 H6A 110.6
C7 C6 H6B 110.6
C5 C6 H6B 110.6
H6A C6 H6B 108.8
N1 C7 C3 127.0(2)
N1 C7 C6 123.1(2)
C3 C7 C6 110.0(2)
N1 C8 C9 109.0(2)
N1 C8 H8A 109.9
C9 C8 H8A 109.9
N1 C8 H8B 109.9
C9 C8 H8B 109.9
H8A C8 H8B 108.3
N2 C9 C8 106.4(2)
N2 C9 C10 115.2(2)
C8 C9 C10 112.8(2)
N2 C9 H9A 107.4
C8 C9 H9A 107.4
C10 C9 H9A 107.4
C9 C10 H10A 109.5
C9 C10 H10B 109.5
H10A C10 H10B 109.5
C9 C10 H10C 109.5
H10A C10 H10C 109.5
H10B C10 H10C 109.5
N4 C11 N2 106.9(2)
N4 C11 H11A 110.3
N2 C11 H11A 110.3
N4 C11 H11B 110.3
N2 C11 H11B 110.3
H11A C11 H11B 108.6
N4 C12 C13 107.5(3)
N4 C12 H12A 126.2
C13 C12 H12A 126.2
C12 C13 C14 106.0(3)
C12 C13 H13A 127.0
C14 C13 H13A 127.0
N3 C14 C13 110.2(3)
N3 C14 H14A 124.9
C13 C14 H14A 124.9
N5 C15 N2 113.5(2)
N5 C15 H15A 108.9
N2 C15 H15A 108.9
N5 C15 H15B 108.9
N2 C15 H15B 108.9
H15A C15 H15B 107.7
C17 C16 N5 106.6(3)
C17 C16 H16A 126.7
N5 C16 H16A 126.7
C16 C17 C18 105.4(3)
C16 C17 H17A 127.3
C18 C17 H17A 127.3
N6 C18 C17 112.2(3)
N6 C18 H18A 123.9
C17 C18 H18A 123.9

loop_
_geom_bond_atom_site_label_1
_geom_bond_atom_site_label_2
_geom_bond_distance
Ni N1 1.852(2)
Ni N3 1.886(2)
Ni N2 1.980(2)
Ni S1 2.1287(8)
Cl O4 1.361(3)
Cl O3A 1.374(4)
Cl O2A 1.376(4)
Cl O3 1.387(3)
Cl O1 1.393(2)
Cl O4A 1.404(4)
Cl O2 1.414(3)
S1 C2 1.711(3)
S2 C2 1.759(3)
S2 C1 1.779(4)
N1 C7 1.315(3)
N1 C8 1.479(3)
N2 C11 1.484(3)
N2 C9 1.506(3)
N2 C15 1.507(3)
N3 C14 1.333(4)
N3 N4 1.359(3)
N4 C12 1.336(4)
N4 C11 1.446(4)
N5 N6 1.345(3)
N5 C16 1.353(4)
N5 C15 1.434(3)
N6 C18 1.328(4)
C1 H1A 0.9600
C1 H1B 0.9600
C1 H1C 0.9600
C2 C3 1.354(4)
C3 C7 1.415(4)
C3 C4 1.521(4)
C4 C5 1.520(5)
C4 H4A 0.9700
C4 H4B 0.9700
C5 C6 1.518(4)
C5 H5A 0.9700
C5 H5B 0.9700
C6 C7 1.512(4)
C6 H6A 0.9700
C6 H6B 0.9700
C8 C9 1.517(4)
C8 H8A 0.9700
C8 H8B 0.9700
C9 C10 1.527(4)
C9 H9A 0.9800
C10 H10A 0.9600
C10 H10B 0.9600
C10 H10C 0.9600
C11 H11A 0.9700
C11 H11B 0.9700
C12 C13 1.361(5)
C12 H12A 0.9300
C13 C14 1.380(5)
C13 H13A 0.9300
C14 H14A 0.9300
C15 H15A 0.9700
C15 H15B 0.9700
C16 C17 1.349(5)
C16 H16A 0.9300
C17 C18 1.378(5)
C17 H17A 0.9300
C18 H18A 0.9300

loop_
_geom_torsion_atom_site_label_1
_geom_torsion_atom_site_label_2
_geom_torsion_atom_site_label_3
_geom_torsion_atom_site_label_4
_geom_torsion
N1 Ni S1 C2 -4.55(12)
N3 Ni S1 C2 179.49(12)
N2 Ni S1 C2 158.1(6)
N3 Ni N1 C7 160.2(5)
N2 Ni N1 C7 -172.5(2)
S1 Ni N1 C7 5.6(2)
N3 Ni N1 C8 -21.7(7)
N2 Ni N1 C8 5.58(19)
S1 Ni N1 C8 -176.37(17)
N1 Ni N2 C11 -146.27(18)
N3 Ni N2 C11 29.39(18)
S1 Ni N2 C11 50.9(7)
N1 Ni N2 C9 -29.66(16)
N3 Ni N2 C9 145.99(17)
S1 Ni N2 C9 167.5(5)
N1 Ni N2 C15 90.43(17)
N3 Ni N2 C15 -93.92(18)
S1 Ni N2 C15 -72.4(6)
N1 Ni N3 C14 -170.6(5)
N2 Ni N3 C14 161.9(4)
S1 Ni N3 C14 -15.7(4)
N1 Ni N3 N4 13.1(7)
N2 Ni N3 N4 -14.33(19)
S1 Ni N3 N4 168.07(18)
C14 N3 N4 C12 0.5(3)
Ni N3 N4 C12 178.1(2)
C14 N3 N4 C11 177.0(3)
Ni N3 N4 C11 -5.4(3)
C16 N5 N6 C18 0.4(4)
C15 N5 N6 C18 -176.9(3)
Ni S1 C2 C3 2.1(3)
Ni S1 C2 S2 -178.43(12)
C1 S2 C2 C3 -176.5(2)
C1 S2 C2 S1 4.0(2)
S1 C2 C3 C7 1.8(4)
S2 C2 C3 C7 -177.6(2)
S1 C2 C3 C4 178.7(2)
S2 C2 C3 C4 -0.7(4)
C2 C3 C4 C5 172.7(3)
C7 C3 C4 C5 -10.0(4)
C3 C4 C5 C6 15.9(4)
C4 C5 C6 C7 -15.9(4)
C8 N1 C7 C3 179.2(3)
Ni N1 C7 C3 -2.8(4)
C8 N1 C7 C6 -0.1(4)
Ni N1 C7 C6 177.9(2)
C2 C3 C7 N1 -2.1(5)
C4 C3 C7 N1 -179.3(3)
C2 C3 C7 C6 177.3(3)
C4 C3 C7 C6 0.0(3)
C5 C6 C7 N1 -170.7(3)
C5 C6 C7 C3 9.9(3)
C7 N1 C8 C9 -161.3(2)
Ni N1 C8 C9 20.4(3)
C11 N2 C9 C8 159.7(2)
C15 N2 C9 C8 -75.5(3)
Ni N2 C9 C8 46.3(2)
C11 N2 C9 C10 -74.6(3)
C15 N2 C9 C10 50.2(3)
Ni N2 C9 C10 172.0(2)
N1 C8 C9 N2 -44.4(3)
N1 C8 C9 C10 -171.5(2)
C12 N4 C11 N2 -154.8(3)
N3 N4 C11 N2 29.5(3)
C9 N2 C11 N4 -149.5(2)
C15 N2 C11 N4 86.4(3)
Ni N2 C11 N4 -37.6(2)
N3 N4 C12 C13 -0.5(4)
C11 N4 C12 C13 -176.4(3)
N4 C12 C13 C14 0.3(5)
N4 N3 C14 C13 -0.3(4)
Ni N3 C14 C13 -176.7(3)
C12 C13 C14 N3 0.0(5)
N6 N5 C15 N2 88.0(3)
C16 N5 C15 N2 -88.9(4)
C11 N2 C15 N5 -83.9(3)
C9 N2 C15 N5 152.1(2)
Ni N2 C15 N5 36.0(3)
N6 N5 C16 C17 -0.6(4)
C15 N5 C16 C17 176.6(3)
N5 C16 C17 C18 0.5(4)
N5 N6 C18 C17 -0.1(4)
C16 C17 C18 N6 -0.2(5)
